data_7038764
loop_
_publ_author_name
'Hou, Xiaomin'
'Tang, Si-Fu'

_publ_section_title
;
 Speciation of metal phosphonates with the assistance of weak
 interactions.
;
_journal_issue 17
_journal_name_full 'Dalton transactions (Cambridge, England : 2003)'
_journal_page_first 7349
_journal_page_last 7359
_journal_paper_doi 10.1039/c6dt00643d
_journal_volume 45
_journal_year 2016
_chemical_formula_sum 'C17 H30 Cd N2 O13 P2'
_chemical_formula_weight 644.77
_chemical_name_systematic
;
 ?
;
_space_group_crystal_system orthorhombic
_space_group_IT_number 61
_space_group_name_Hall '-P 2ac 2ab'
_space_group_name_H-M_alt 'P b c a'
_symmetry_space_group_name_Hall '-P 2ac 2ab'
_symmetry_space_group_name_H-M 'P b c a'
_atom_sites_solution_hydrogens mixed
_audit_creation_method SHELXL-2013
_audit_update_record
;
2016-03-09 deposited with the CCDC.
2016-03-11 downloaded from the CCDC.
;
_cell_angle_alpha 90
_cell_angle_beta 90
_cell_angle_gamma 90
_cell_formula_units_Z 8
_cell_length_a 14.3240(17)
_cell_length_b 21.707(2)
_cell_length_c 16.2613(18)
_cell_measurement_reflns_used 24429
_cell_measurement_temperature 296(2)
_cell_measurement_theta_max 25
_cell_measurement_theta_min 1.88
_cell_volume 5056.1(9)
_computing_cell_refinement 'Bruker XSCANS'
_computing_data_collection 'Bruker XSCANS'
_computing_data_reduction 'Bruker SHELXTL'
_computing_molecular_graphics 'Bruker SHELXTL'
_computing_publication_material 'Bruker SHELXTL'
_computing_structure_refinement 'SHELXL-2013 (Sheldrick, 2013)'
_computing_structure_solution 'SHELXS-97 (Sheldrick, 1990)'
_diffrn_ambient_temperature 296(2)
_diffrn_measured_fraction_theta_full 0.968
_diffrn_measured_fraction_theta_max 0.994
_diffrn_measurement_device_type 'Bruker P4'
_diffrn_measurement_method '\w scans'
_diffrn_radiation_type MoK\a
_diffrn_radiation_wavelength 0.71073
_diffrn_reflns_av_R_equivalents 0.1044
_diffrn_reflns_av_unetI/netI 0.0925
_diffrn_reflns_Laue_measured_fraction_full 0.968
_diffrn_reflns_Laue_measured_fraction_max 0.994
_diffrn_reflns_limit_h_max 17
_diffrn_reflns_limit_h_min -6
_diffrn_reflns_limit_k_max 25
_diffrn_reflns_limit_k_min -24
_diffrn_reflns_limit_l_max 19
_diffrn_reflns_limit_l_min -16
_diffrn_reflns_number 19301
_diffrn_reflns_point_group_measured_fraction_full 0.968
_diffrn_reflns_point_group_measured_fraction_max 0.994
_diffrn_reflns_theta_full 25.242
_diffrn_reflns_theta_max 24.998
_diffrn_reflns_theta_min 1.876
_diffrn_source 'fine-focus sealed tube'
_exptl_absorpt_coefficient_mu 1.056
_exptl_absorpt_correction_T_max 0.854
_exptl_absorpt_correction_T_min 0.745
_exptl_absorpt_correction_type multi-scan
_exptl_crystal_colour colorless
_exptl_crystal_density_diffrn 1.694
_exptl_crystal_description block
_exptl_crystal_F_000 2624
_exptl_crystal_size_max 0.36
_exptl_crystal_size_mid 0.24
_exptl_crystal_size_min 0.15
_refine_diff_density_max 1.372
_refine_diff_density_min -0.739
_refine_diff_density_rms 0.128
_refine_ls_extinction_method none
_refine_ls_goodness_of_fit_ref 0.885
_refine_ls_hydrogen_treatment constr
_refine_ls_matrix_type full
_refine_ls_number_parameters 317
_refine_ls_number_reflns 4424
_refine_ls_number_restraints 6
_refine_ls_restrained_S_all 0.888
_refine_ls_R_factor_all 0.1308
_refine_ls_R_factor_gt 0.0458
_refine_ls_shift/su_max 0.000
_refine_ls_shift/su_mean 0.000
_refine_ls_structure_factor_coef Fsqd
_refine_ls_weighting_details
;
 w=1/[\s^2^(Fo^2^)+(0.0584P)^2^]
 where P=(Fo^2^+2Fc^2^)/3
;
_refine_ls_weighting_scheme calc
_refine_ls_wR_factor_gt 0.0975
_refine_ls_wR_factor_ref 0.1175
_reflns_Friedel_coverage 0.000
_reflns_number_gt 2286
_reflns_number_total 4424
_reflns_threshold_expression 'I > 2\s(I)'
_cod_data_source_file c6dt00643d2.cif
_cod_data_source_block 6
_cod_depositor_comments 'Adding full bibliography for 7038759--7038764.cif.'
_cod_original_cell_volume 5056.1(10)
_cod_database_code 7038764
_shelx_space_group_comment
;
The symmetry employed for this shelxl refinement is uniquely defined
by the following loop, which should always be used as a source of
symmetry information in preference to the above space-group names.
They are only intended as comments.
;
_shelxl_version_number 2013-2

loop_
_space_group_symop_operation_xyz
'x, y, z'
'-x+1/2, -y, z+1/2'
'-x, y+1/2, -z+1/2'
'x+1/2, -y+1/2, -z'
'-x, -y, -z'
'x-1/2, y, -z-1/2'
'x, -y-1/2, z-1/2'
'-x-1/2, y-1/2, z'

loop_
_atom_site_label
_atom_site_type_symbol
_atom_site_fract_x
_atom_site_fract_y
_atom_site_fract_z
_atom_site_U_iso_or_equiv
_atom_site_adp_type
_atom_site_occupancy
_atom_site_site_symmetry_order
_atom_site_calc_flag
_atom_site_refinement_flags_posn
_atom_site_refinement_flags_adp
Cd1 Cd 0.58552(3) 0.04760(2) 0.05345(3) 0.02531(15) Uani 1 1 d . .
O1W O 0.5803(3) 0.12877(18) -0.0364(2) 0.0357(11) Uani 1 1 d . .
H1W H 0.6172 0.1559 -0.0555 0.043 Uiso 1 1 d R U
H2W H 0.5300 0.1165 -0.0588 0.043 Uiso 1 1 d R U
O1 O 0.7532(2) 0.05925(15) 0.4549(2) 0.0174(9) Uani 1 1 d . U
H1A H 0.7596 0.0379 0.4961 0.026 Uiso 1 1 calc R U
O2 O 0.8660(3) 0.14058(18) 0.4083(3) 0.0337(11) Uani 1 1 d . .
O2W O 0.7292(3) 0.2059(2) -0.0464(3) 0.0520(14) Uani 1 1 d . .
H3W H 0.7599 0.2162 -0.0890 0.062 Uiso 1 1 d R U
H4W H 0.6942 0.2150 -0.0061 0.062 Uiso 1 1 d R U
O3 O 0.9250(3) 0.03831(16) 0.4657(2) 0.0213(10) Uani 1 1 d . .
O3W O 0.9387(3) 0.2136(2) 0.5243(3) 0.0512(14) Uani 1 1 d . .
H5W H 0.8992 0.2362 0.5491 0.061 Uiso 1 1 d R U
H6W H 0.9926 0.2090 0.5454 0.061 Uiso 1 1 d R U
O4 O 0.8048(3) 0.14562(19) 0.0837(3) 0.0388(12) Uani 1 1 d . .
O4W O 0.9984(4) 0.1663(2) -0.0268(3) 0.0638(16) Uani 1 1 d . .
H7W H 0.9709 0.1800 -0.0694 0.077 Uiso 1 1 d R U
H8W H 1.0577 0.1665 -0.0263 0.077 Uiso 1 1 d R U
O5 O 0.9117(3) 0.0663(2) 0.0228(3) 0.0394(11) Uani 1 1 d . .
H5A H 0.9372 0.0993 0.0124 0.059 Uiso 1 1 calc R U
O5W O 0.6899(4) 0.1814(2) 0.5297(3) 0.0606(16) Uani 1 1 d . .
H9W H 0.7375 0.1585 0.5226 0.073 Uiso 1 1 d R U
H10W H 0.6806 0.1906 0.4795 0.073 Uiso 1 1 d R U
O6 O 0.7427(3) 0.04560(18) 0.0249(2) 0.0295(10) Uani 1 1 d . .
O6W O 0.8103(4) 0.2545(2) 0.1526(3) 0.0572(15) Uani 1 1 d . .
H11W H 0.8689 0.2522 0.1602 0.069 Uiso 1 1 d R U
H12W H 0.7792 0.2809 0.1253 0.069 Uiso 1 1 d R U
O7W O 0.8301(4) 0.2493(2) 0.3277(3) 0.0677(17) Uani 1 1 d . .
H13W H 0.8010 0.2393 0.2841 0.081 Uiso 1 1 d R U
H14W H 0.8887 0.2503 0.3359 0.081 Uiso 1 1 d R U
N1 N 0.5929(4) -0.0135(2) 0.1695(3) 0.0291(12) Uani 1 1 d . .
N2 N 0.5825(4) 0.1099(2) 0.1703(3) 0.0320(13) Uani 1 1 d . .
P1 P 0.85204(12) 0.07302(8) 0.41591(10) 0.0230(4) Uani 1 1 d . .
P2 P 0.81941(12) 0.07854(8) 0.07179(10) 0.0252(4) Uani 1 1 d . .
C1 C 0.8528(5) -0.1280(3) 0.2371(4) 0.050(2) Uani 1 1 d . .
H1B H 0.8637 -0.1421 0.1819 0.075 Uiso 1 1 calc R U
H1C H 0.7949 -0.1446 0.2568 0.075 Uiso 1 1 calc R U
H1D H 0.9029 -0.1414 0.2720 0.075 Uiso 1 1 calc R U
C2 C 0.8480(5) -0.0590(3) 0.2377(4) 0.0312(17) Uani 1 1 d . .
C3 C 0.8518(4) -0.0276(3) 0.3119(4) 0.0263(16) Uani 1 1 d . .
H3A H 0.8580 -0.0499 0.3604 0.032 Uiso 1 1 calc R U
C4 C 0.8467(4) 0.0371(3) 0.3158(4) 0.0232(15) Uani 1 1 d . .
C5 C 0.8375(4) 0.0700(3) 0.2422(4) 0.0226(14) Uani 1 1 d . .
H5B H 0.8338 0.1128 0.2435 0.027 Uiso 1 1 calc R U
C6 C 0.8339(4) 0.0396(3) 0.1677(4) 0.0238(15) Uani 1 1 d . .
C7 C 0.8401(4) -0.0249(3) 0.1673(4) 0.0319(17) Uani 1 1 d . .
H7A H 0.8388 -0.0453 0.1170 0.038 Uiso 1 1 calc R U
C8 C 0.5982(5) -0.0754(3) 0.1654(4) 0.0352(17) Uani 1 1 d . .
H8A H 0.6003 -0.0943 0.1141 0.042 Uiso 1 1 calc R U
C9 C 0.6005(5) -0.1112(3) 0.2341(5) 0.047(2) Uani 1 1 d . .
H9A H 0.6026 -0.1538 0.2294 0.057 Uiso 1 1 calc R U
C10 C 0.5997(5) -0.0842(3) 0.3096(5) 0.052(2) Uani 1 1 d . .
H10A H 0.6020 -0.1081 0.3571 0.063 Uiso 1 1 calc R U
C11 C 0.5956(5) -0.0209(3) 0.3144(4) 0.0419(18) Uani 1 1 d . .
H11A H 0.5955 -0.0016 0.3654 0.050 Uiso 1 1 calc R U
C12 C 0.5916(5) 0.0139(3) 0.2430(4) 0.0293(15) Uani 1 1 d . .
C13 C 0.5863(5) 0.0822(3) 0.2440(4) 0.0308(15) Uani 1 1 d . .
C14 C 0.5832(6) 0.1156(3) 0.3161(5) 0.051(2) Uani 1 1 d . .
H14A H 0.5857 0.0959 0.3668 0.061 Uiso 1 1 calc R U
C15 C 0.5765(6) 0.1789(4) 0.3112(5) 0.065(3) Uani 1 1 d . .
H15A H 0.5753 0.2024 0.3591 0.078 Uiso 1 1 calc R U
C16 C 0.5714(6) 0.2071(4) 0.2365(5) 0.061(2) Uani 1 1 d . .
H16A H 0.5652 0.2496 0.2325 0.073 Uiso 1 1 calc R U
C17 C 0.5757(5) 0.1713(3) 0.1677(5) 0.050(2) Uani 1 1 d . .
H17A H 0.5739 0.1904 0.1166 0.060 Uiso 1 1 calc R U

loop_
_atom_site_aniso_label
_atom_site_aniso_U_11
_atom_site_aniso_U_22
_atom_site_aniso_U_33
_atom_site_aniso_U_23
_atom_site_aniso_U_13
_atom_site_aniso_U_12
Cd1 0.0342(3) 0.0209(2) 0.0208(3) -0.0020(2) -0.0008(2) -0.0010(3)
O1W 0.036(3) 0.030(3) 0.041(3) 0.009(2) -0.001(2) -0.010(2)
O1 0.0174(11) 0.0183(12) 0.0165(12) 0.0049(9) 0.0023(9) 0.0022(9)
O2 0.054(3) 0.014(2) 0.032(3) 0.004(2) -0.009(2) 0.000(2)
O2W 0.054(3) 0.059(3) 0.044(3) 0.017(3) -0.001(3) -0.010(3)
O3 0.028(2) 0.021(2) 0.014(2) 0.0043(16) -0.0044(17) 0.004(2)
O3W 0.044(3) 0.041(3) 0.069(4) -0.007(3) -0.004(3) 0.011(2)
O4 0.060(3) 0.021(3) 0.035(3) 0.003(2) -0.012(2) 0.000(2)
O4W 0.049(3) 0.077(4) 0.065(4) 0.004(3) 0.005(3) -0.020(3)
O5 0.042(3) 0.043(3) 0.033(3) 0.004(2) 0.005(2) -0.006(3)
O5W 0.056(3) 0.067(4) 0.059(4) -0.001(3) 0.001(3) 0.009(3)
O6 0.033(2) 0.029(2) 0.026(2) -0.004(2) -0.0030(19) -0.003(2)
O6W 0.076(4) 0.047(3) 0.048(3) -0.005(3) -0.010(3) 0.003(3)
O7W 0.103(5) 0.055(4) 0.045(4) 0.001(3) 0.002(3) 0.025(3)
N1 0.040(3) 0.029(3) 0.018(3) -0.001(2) 0.001(3) -0.002(3)
N2 0.044(3) 0.022(3) 0.030(3) -0.006(3) 0.000(3) 0.000(3)
P1 0.0321(10) 0.0177(9) 0.0191(10) 0.0015(7) -0.0037(7) 0.0028(8)
P2 0.0324(10) 0.0222(10) 0.0210(10) -0.0007(8) -0.0023(7) -0.0017(8)
C1 0.072(6) 0.025(4) 0.053(5) -0.008(4) -0.011(4) 0.003(4)
C2 0.045(4) 0.010(3) 0.038(5) -0.002(3) -0.010(3) -0.002(3)
C3 0.038(4) 0.016(4) 0.025(4) 0.006(3) -0.010(3) 0.001(3)
C4 0.023(3) 0.024(4) 0.023(4) -0.003(3) -0.004(3) -0.001(3)
C5 0.026(3) 0.017(3) 0.025(4) 0.005(3) -0.003(3) -0.001(3)
C6 0.027(3) 0.023(4) 0.022(4) -0.006(3) -0.006(3) -0.002(3)
C7 0.041(4) 0.031(4) 0.024(4) -0.006(3) -0.007(3) -0.001(3)
C8 0.044(5) 0.026(4) 0.036(4) 0.000(3) 0.002(3) 0.005(4)
C9 0.067(6) 0.027(4) 0.048(5) 0.007(4) 0.008(4) 0.003(4)
C10 0.071(6) 0.046(5) 0.039(5) 0.018(4) -0.003(4) 0.001(5)
C11 0.057(5) 0.047(5) 0.021(4) -0.007(4) -0.001(4) -0.006(4)
C12 0.027(4) 0.039(4) 0.022(4) -0.005(3) 0.003(3) 0.001(4)
C13 0.030(4) 0.030(4) 0.031(4) -0.002(3) -0.001(3) -0.003(4)
C14 0.075(5) 0.043(5) 0.034(5) -0.013(4) -0.003(4) -0.003(5)
C15 0.105(7) 0.050(6) 0.040(5) -0.021(4) 0.003(5) -0.001(5)
C16 0.091(7) 0.032(5) 0.059(6) -0.018(4) 0.007(5) -0.004(5)
C17 0.075(6) 0.023(4) 0.052(5) -0.007(4) -0.004(5) -0.003(4)

loop_
_atom_type_symbol
_atom_type_description
_atom_type_scat_dispersion_real
_atom_type_scat_dispersion_imag
_atom_type_scat_source
C C 0.0033 0.0016 'International Tables Vol C Tables 4.2.6.8 and 6.1.1.4'
H H 0.0000 0.0000 'International Tables Vol C Tables 4.2.6.8 and 6.1.1.4'
N N 0.0061 0.0033 'International Tables Vol C Tables 4.2.6.8 and 6.1.1.4'
O O 0.0106 0.0060 'International Tables Vol C Tables 4.2.6.8 and 6.1.1.4'
P P 0.1023 0.0942 'International Tables Vol C Tables 4.2.6.8 and 6.1.1.4'
Cd Cd -0.8075 1.2024 'International Tables Vol C Tables 4.2.6.8 and 6.1.1.4'

loop_
_geom_angle_atom_site_label_1
_geom_angle_atom_site_label_2
_geom_angle_atom_site_label_3
_geom_angle
_geom_angle_site_symmetry_1
_geom_angle_site_symmetry_3
O1W Cd1 O6 85.26(15) . .
O1W Cd1 N1 164.75(16) . .
O6 Cd1 N1 96.29(17) . .
O1W Cd1 O3 87.11(14) . 6_556
O6 Cd1 O3 159.74(13) . 6_556
N1 Cd1 O3 95.99(16) . 6_556
O1W Cd1 N2 94.19(16) . .
O6 Cd1 N2 101.17(17) . .
N1 Cd1 N2 70.61(17) . .
O3 Cd1 N2 98.07(16) 6_556 .
O1W Cd1 O3 102.75(13) . 2_654
O6 Cd1 O3 85.71(14) . 2_654
N1 Cd1 O3 92.50(15) . 2_654
O3 Cd1 O3 77.72(14) 6_556 2_654
N2 Cd1 O3 162.24(15) . 2_654
P1 O3 Cd1 124.4(2) . 6_656
P1 O3 Cd1 132.2(2) . 2_655
Cd1 O3 Cd1 102.28(14) 6_656 2_655
P2 O6 Cd1 126.8(2) . .
C12 N1 C8 119.3(6) . .
C12 N1 Cd1 118.4(4) . .
C8 N1 Cd1 122.4(4) . .
C17 N2 C13 118.6(6) . .
C17 N2 Cd1 123.6(5) . .
C13 N2 Cd1 117.8(4) . .
O2 P1 O3 116.2(2) . .
O2 P1 O1 109.9(2) . .
O3 P1 O1 108.0(2) . .
O2 P1 C4 110.9(3) . .
O3 P1 C4 107.1(2) . .
O1 P1 C4 104.0(2) . .
O4 P2 O6 115.2(3) . .
O4 P2 O5 110.6(3) . .
O6 P2 O5 106.0(2) . .
O4 P2 C6 111.5(3) . .
O6 P2 C6 107.5(3) . .
O5 P2 C6 105.4(3) . .
C7 C2 C3 117.8(5) . .
C7 C2 C1 122.5(6) . .
C3 C2 C1 119.7(6) . .
C2 C3 C4 121.8(6) . .
C5 C4 C3 118.4(5) . .
C5 C4 P1 123.6(5) . .
C3 C4 P1 118.0(5) . .
C6 C5 C4 120.6(5) . .
C5 C6 C7 118.7(6) . .
C5 C6 P2 122.9(5) . .
C7 C6 P2 118.4(5) . .
C2 C7 C6 122.7(6) . .
N1 C8 C9 122.0(7) . .
C10 C9 C8 119.7(7) . .
C9 C10 C11 118.7(7) . .
C10 C11 C12 119.9(7) . .
N1 C12 C11 120.4(6) . .
N1 C12 C13 117.0(6) . .
C11 C12 C13 122.6(6) . .
N2 C13 C14 121.5(6) . .
N2 C13 C12 116.2(6) . .
C14 C13 C12 122.3(6) . .
C13 C14 C15 118.5(7) . .
C16 C15 C14 120.1(7) . .
C15 C16 C17 118.2(7) . .
N2 C17 C16 123.1(7) . .

loop_
_geom_bond_atom_site_label_1
_geom_bond_atom_site_label_2
_geom_bond_distance
_geom_bond_site_symmetry_2
Cd1 O1W 2.290(4) .
Cd1 O6 2.300(4) .
Cd1 N1 2.309(5) .
Cd1 O3 2.329(4) 6_556
Cd1 N2 2.333(5) .
Cd1 O3 2.353(3) 2_654
O1 P1 1.580(4) .
O2 P1 1.485(4) .
O3 P1 1.521(4) .
O3 Cd1 2.329(4) 6_656
O3 Cd1 2.353(3) 2_655
O4 P2 1.484(4) .
O5 P2 1.566(5) .
O6 P2 1.516(4) .
N1 C12 1.336(7) .
N1 C8 1.348(7) .
N2 C17 1.336(7) .
N2 C13 1.341(8) .
P1 C4 1.807(6) .
P2 C6 1.787(6) .
C1 C2 1.500(8) .
C2 C7 1.369(8) .
C2 C3 1.385(8) .
C3 C4 1.407(8) .
C4 C5 1.400(8) .
C5 C6 1.380(8) .
C6 C7 1.401(8) .
C8 C9 1.360(9) .
C9 C10 1.360(9) .
C10 C11 1.378(9) .
C11 C12 1.386(9) .
C12 C13 1.484(8) .
C13 C14 1.379(9) .
C14 C15 1.380(10) .
C15 C16 1.363(10) .
C16 C17 1.364(9) .

loop_
_geom_hbond_atom_site_label_D
_geom_hbond_atom_site_label_H
_geom_hbond_atom_site_label_A
_geom_hbond_distance_DH
_geom_hbond_distance_HA
_geom_hbond_distance_DA
_geom_hbond_angle_DHA
_geom_hbond_site_symmetry_A
O1W H1W O2W 0.85 1.94 2.716(6) 150.7 .
O1W H2W O3W 0.85 2.54 2.747(6) 94.7 6_556
O2W H4W O1W 0.85 2.53 2.716(6) 93.3 .
O2W H4W O4 0.85 2.63 2.713(6) 86.5 .
O2W H4W O5W 0.85 2.32 2.800(7) 115.7 7_565
O2W H3W O7W 0.85 1.85 2.688(7) 170.5 7_565
O3W H6W O1W 0.85 2.15 2.747(6) 126.7 6_656
O3W H5W O6W 0.85 2.12 2.866(7) 146.2 7_566
O4W H7W O3W 0.85 2.81 2.865(7) 85.4 7_565
O4W H8W O5W 0.85 1.92 2.763(7) 170.4 6_656
O5W H9W O1 0.85 2.43 3.054(6) 130.7 .
O5W H10W O2W 0.85 2.39 2.800(7) 110.2 7_566
O6W H11W O3W 0.85 2.54 2.866(7) 104.2 7_565
O6W H12W O5W 0.85 2.17 2.985(7) 159.4 7_565
O6W H11W O7W 0.85 2.78 2.863(7) 86.9 .
O7W H14W O2 0.85 2.68 2.748(6) 85.8 .
O7W H13W O6W 0.85 2.17 2.863(7) 138.9 .
O1 H1A O6 0.82 1.87 2.545(5) 138.5 2_655
O5 H5A O4W 0.82 1.82 2.628(6) 170.6 .
